data_8100990
loop_
_publ_author_name
'Ducray, Richard'
'Grosvalet, Laurent'
'Ciufolini, Marco A.'
'Perrin, Monique'

_publ_section_title
;
Crystal structure of (3aS,4S,5R)-4-trimethylsilyl-3a,4,5,6-tetrahydro-
3H-1,2,10b-triaza-benzo[e]azulen-5-ol, C~14~H~21~N~3~OSi
;
_journal_issue 3
_journal_name_full 'Zeitschrift f\"ur Kristallographie - New Crystal Structures'
_journal_page_first 347
_journal_page_last 348
_journal_volume 216
_journal_year 2001
_chemical_formula_moiety 'C14 H21 N3 O Si'
_chemical_formula_sum 'C14 H21 N3 O Si'
_chemical_formula_weight 275.43
_space_group_IT_number 19
_symmetry_cell_setting orthorhombic
_symmetry_space_group_name_Hall 'P 2ac 2ab'
_symmetry_space_group_name_H-M 'P 21 21 21'
_cell_angle_alpha 90.00
_cell_angle_beta 90.00
_cell_angle_gamma 90.00
_cell_formula_units_Z 4
_cell_length_a 7.9460(16)
_cell_length_b 12.255(3)
_cell_length_c 15.389(3)
_cell_measurement_temperature 173(2)
_cell_volume 1498.6(5)
_diffrn_ambient_temperature 293(2)
_exptl_crystal_density_diffrn 1.221
_cod_database_code 8100990

loop_
_symmetry_equiv_pos_as_xyz
'x, y, z'
'-x+1/2, -y, z+1/2'
'-x, y+1/2, -z+1/2'
'x+1/2, -y+1/2, -z'

loop_
_atom_site_label
_atom_site_type_symbol
_atom_site_fract_x
_atom_site_fract_y
_atom_site_fract_z
_atom_site_U_iso_or_equiv
_atom_site_adp_type
_atom_site_occupancy
_atom_site_symmetry_multiplicity
_atom_site_calc_flag
_atom_site_refinement_flags
_atom_site_disorder_assembly
_atom_site_disorder_group
Si1 Si 0.13665(14) 0.08917(8) 0.57374(5) 0.0411(3) Uani 1 4 d . . .
O1 O 0.3718(3) -0.12159(19) 0.57155(14) 0.0448(6) Uani 1 4 d . . .
N2 N -0.1987(4) -0.2511(3) 0.64380(19) 0.0461(8) Uani 1 4 d . . .
N1 N -0.0303(3) -0.2262(2) 0.64747(17) 0.0367(7) Uani 1 4 d . . .
C11 C 0.0807(4) -0.3164(3) 0.65572(19) 0.0337(8) Uani 1 4 d . . .
N3 N -0.2825(4) -0.1788(3) 0.6050(2) 0.0529(9) Uani 1 4 d . . .
C4 C 0.2979(4) -0.0936(3) 0.65258(19) 0.0355(8) Uani 1 4 d . . .
H4 H 0.3658 -0.0345 0.6774 0.043 Uiso 1 4 calc R . .
C3 C 0.1240(4) -0.0465(3) 0.63400(19) 0.0334(8) Uani 1 4 d . . .
H3 H 0.0744 -0.0301 0.6908 0.040 Uiso 1 4 calc R . .
C6 C 0.2431(4) -0.2977(3) 0.68733(19) 0.0335(8) Uani 1 4 d . . .
C10 C 0.0258(5) -0.4211(3) 0.6370(2) 0.0460(9) Uani 1 4 d . . .
H10 H -0.0824 -0.4324 0.6159 0.055 Uiso 1 4 calc R . .
C7 C 0.3476(5) -0.3887(3) 0.6957(2) 0.0427(9) Uani 1 4 d . . .
H7 H 0.4585 -0.3783 0.7132 0.051 Uiso 1 4 calc R . .
C9 C 0.1330(6) -0.5090(3) 0.6500(3) 0.0539(11) Uani 1 4 d . . .
H9 H 0.0952 -0.5794 0.6387 0.065 Uiso 1 4 calc R . .
C2 C 0.0074(4) -0.1299(2) 0.5915(2) 0.0342(8) Uani 1 4 d . . .
H2 H 0.0567 -0.1547 0.5366 0.041 Uiso 1 4 calc R . .
C5 C 0.3027(4) -0.1882(3) 0.7173(2) 0.0361(8) Uani 1 4 d . . .
H5A H 0.4179 -0.1962 0.7372 0.043 Uiso 1 4 calc R . .
H5B H 0.2357 -0.1675 0.7674 0.043 Uiso 1 4 calc R . .
C8 C 0.2928(6) -0.4933(3) 0.6791(3) 0.0506(11) Uani 1 4 d . . .
H8 H 0.3642 -0.5525 0.6877 0.061 Uiso 1 4 calc R . .
C1 C -0.1721(4) -0.0901(3) 0.5757(3) 0.0507(10) Uani 1 4 d . . .
H1D H -0.1940 -0.0240 0.6085 0.061 Uiso 1 4 calc R . .
H1E H -0.1899 -0.0751 0.5145 0.061 Uiso 1 4 calc R . .
C101 C 0.3120(7) 0.1696(4) 0.6200(3) 0.0797(16) Uani 1 4 d . . .
H10A H 0.4171 0.1360 0.6049 0.120 Uiso 1 4 calc R . .
H10B H 0.3012 0.1721 0.6821 0.120 Uiso 1 4 calc R . .
H10C H 0.3087 0.2424 0.5971 0.120 Uiso 1 4 calc R . .
C102 C -0.0585(8) 0.1725(4) 0.5935(3) 0.0779(16) Uani 1 4 d . . .
H10D H -0.0340 0.2483 0.5841 0.117 Uiso 1 4 calc R . .
H10E H -0.0957 0.1620 0.6523 0.117 Uiso 1 4 calc R . .
H10F H -0.1455 0.1496 0.5542 0.117 Uiso 1 4 calc R . .
C100 C 0.1571(5) 0.0714(3) 0.4549(2) 0.0520(10) Uani 1 4 d . . .
H10G H 0.1022 0.1307 0.4258 0.078 Uiso 1 4 calc R . .
H10H H 0.1057 0.0038 0.4380 0.078 Uiso 1 4 calc R . .
H10I H 0.2741 0.0704 0.4394 0.078 Uiso 1 4 calc R . .
H100 H 0.4314 -0.1950 0.5780 0.16(2) Uiso 1 4 d R . .

loop_
_atom_site_aniso_label
_atom_site_aniso_U_11
_atom_site_aniso_U_22
_atom_site_aniso_U_33
_atom_site_aniso_U_23
_atom_site_aniso_U_13
_atom_site_aniso_U_12
Si1 0.0510(7) 0.0372(5) 0.0351(5) 0.0019(4) -0.0027(5) 0.0008(5)
O1 0.0228(12) 0.0687(17) 0.0429(13) 0.0088(11) 0.0045(11) 0.0032(12)
N2 0.0200(15) 0.064(2) 0.0547(17) 0.0074(16) 0.0004(14) -0.0058(15)
N1 0.0176(14) 0.0443(18) 0.0482(15) 0.0115(13) -0.0014(13) -0.0021(13)
C11 0.031(2) 0.0391(19) 0.0313(16) 0.0042(14) 0.0001(14) 0.0005(16)
N3 0.0194(16) 0.072(2) 0.067(2) 0.0126(18) 0.0015(15) 0.0016(18)
C4 0.0289(18) 0.0402(19) 0.0375(18) 0.0002(15) -0.0073(15) -0.0089(17)
C3 0.0311(18) 0.0409(18) 0.0281(15) 0.0025(14) 0.0038(15) 0.0065(17)
C6 0.031(2) 0.040(2) 0.0291(16) 0.0036(14) -0.0017(15) 0.0022(17)
C10 0.044(2) 0.045(2) 0.0485(19) 0.0016(18) -0.0072(18) -0.010(2)
C7 0.032(2) 0.055(2) 0.0409(19) 0.0064(15) -0.0061(16) 0.0070(19)
C9 0.066(3) 0.034(2) 0.062(2) -0.0007(17) 0.001(2) -0.008(2)
C2 0.0244(18) 0.0406(19) 0.0375(18) 0.0048(14) 0.0019(15) 0.0008(16)
C5 0.0244(17) 0.047(2) 0.0372(17) -0.0010(15) -0.0082(15) -0.0004(17)
C8 0.056(3) 0.038(2) 0.058(2) 0.0067(17) -0.004(2) 0.012(2)
C1 0.026(2) 0.062(2) 0.063(2) 0.020(2) -0.0037(17) 0.0047(19)
C101 0.098(4) 0.061(3) 0.080(3) 0.016(2) -0.030(3) -0.023(3)
C102 0.107(5) 0.059(3) 0.068(3) 0.012(2) 0.018(3) 0.031(3)
C100 0.059(3) 0.053(2) 0.0436(19) 0.0045(16) 0.0115(18) 0.013(2)

loop_
_geom_bond_atom_site_label_1
_geom_bond_atom_site_label_2
_geom_bond_distance
_geom_bond_site_symmetry_2
_geom_bond_publ_flag
Si1 C101 1.849(5) . ?
Si1 C100 1.848(3) . ?
Si1 C102 1.882(5) . ?
Si1 C3 1.907(3) . ?
O1 C4 1.421(4) . ?
N2 N3 1.258(4) . ?
N2 N1 1.374(4) . ?
N1 C11 1.421(4) . ?
N1 C2 1.490(4) . ?
C11 C10 1.385(5) . ?
C11 C6 1.398(5) . ?
N3 C1 1.468(5) . ?
C4 C3 1.524(5) . ?
C4 C5 1.529(5) . ?
C3 C2 1.527(5) . ?
C6 C7 1.396(5) . ?
C6 C5 1.496(4) . ?
C10 C9 1.388(6) . ?
C7 C8 1.378(5) . ?
C9 C8 1.360(6) . ?
C2 C1 1.527(5) . ?

loop_
_cod_related_entry_id
_cod_related_entry_database
_cod_related_entry_code
1 ChemSpider 9646195
